data_4104860
loop_
_publ_author_name
'Zhang Wang'
'Sun-Joon Min'
'Samuel J. Danishefsky'

_publ_section_title
;
 Total Synthesis and Structural Revision of (\+-)-Tricholomalides A and B
;
_journal_name_full 'Journal of the American Chemical Society'
_journal_page_first 10848
_journal_page_last 10849
_journal_paper_doi 10.1021/ja9049433
_journal_volume 131
_journal_year 2009
_chemical_formula_sum 'C20 H28 O5'
_chemical_formula_weight 348.42
_chemical_name_systematic
; 
 ? 
;
_space_group_IT_number 14
_symmetry_cell_setting monoclinic
_symmetry_space_group_name_Hall '-P 2ybc'
_symmetry_space_group_name_H-M 'P 1 21/c 1'
_atom_sites_solution_hydrogens geom
_atom_sites_solution_primary direct
_atom_sites_solution_secondary difmap
_audit_creation_method SHELXL-97
_cell_angle_alpha 90.00
_cell_angle_beta 92.226(3)
_cell_angle_gamma 90.00
_cell_formula_units_Z 4
_cell_length_a 6.4098(10)
_cell_length_b 13.194(2)
_cell_length_c 21.041(3)
_cell_measurement_reflns_used 3209
_cell_measurement_temperature 125(2)
_cell_measurement_theta_max 23.82
_cell_measurement_theta_min 3.09
_cell_volume 1778.1(5)
_computing_cell_refinement 'Bruker SAINT'
_computing_data_collection 'Bruker APEX2'
_computing_data_reduction 'Bruker SAINT'
_computing_molecular_graphics 'Bruker SHELXTL'
_computing_publication_material 'Bruker SHELXTL'
_computing_structure_refinement 'SHELXL-97 (Sheldrick, 2008)'
_computing_structure_solution 'SHELXS-97 (Sheldrick, 2008)'
_diffrn_ambient_temperature 125(2)
_diffrn_measured_fraction_theta_full 1.000
_diffrn_measured_fraction_theta_max 1.000
_diffrn_measurement_device_type 'Bruker APEX-II CCD'
_diffrn_measurement_method '\f and \w scans'
_diffrn_radiation_monochromator graphite
_diffrn_radiation_source 'fine-focus sealed tube'
_diffrn_radiation_type MoK\a
_diffrn_radiation_wavelength 0.71073
_diffrn_reflns_av_R_equivalents 0.1724
_diffrn_reflns_av_sigmaI/netI 0.1697
_diffrn_reflns_limit_h_max 8
_diffrn_reflns_limit_h_min -8
_diffrn_reflns_limit_k_max 17
_diffrn_reflns_limit_k_min -17
_diffrn_reflns_limit_l_max 28
_diffrn_reflns_limit_l_min -28
_diffrn_reflns_number 24266
_diffrn_reflns_theta_full 28.28
_diffrn_reflns_theta_max 28.28
_diffrn_reflns_theta_min 1.82
_exptl_absorpt_coefficient_mu 0.092
_exptl_absorpt_correction_type none
_exptl_crystal_colour COLORLESS
_exptl_crystal_density_diffrn 1.302
_exptl_crystal_description NEEDLE
_exptl_crystal_F_000 752
_exptl_crystal_size_max 0.49
_exptl_crystal_size_mid 0.05
_exptl_crystal_size_min 0.01
_refine_diff_density_max 0.264
_refine_diff_density_min -0.214
_refine_diff_density_rms 0.051
_refine_ls_extinction_coef 0.0010(4)
_refine_ls_extinction_expression Fc^*^=kFc[1+0.001xFc^2^\l^3^/sin(2\q)]^-1/4^
_refine_ls_extinction_method SHELXL
_refine_ls_goodness_of_fit_ref 0.835
_refine_ls_hydrogen_treatment constr
_refine_ls_matrix_type full
_refine_ls_number_parameters 231
_refine_ls_number_reflns 4424
_refine_ls_number_restraints 0
_refine_ls_restrained_S_all 0.835
_refine_ls_R_factor_all 0.1485
_refine_ls_R_factor_gt 0.0470
_refine_ls_shift/su_max 0.000
_refine_ls_shift/su_mean 0.000
_refine_ls_structure_factor_coef Fsqd
_refine_ls_weighting_details 'calc w=1/[\s^2^(Fo^2^)+(0.0010P)^2^+0.0000P] where P=(Fo^2^+2Fc^2^)/3'
_refine_ls_weighting_scheme calc
_refine_ls_wR_factor_gt 0.0686
_refine_ls_wR_factor_ref 0.0840
_reflns_number_gt 1843
_reflns_number_total 4424
_reflns_threshold_expression >2sigma(I)
_cod_data_source_file ja9049433_si_004.cif
_cod_data_source_block zw186
_cod_database_code 4104860

loop_
_symmetry_equiv_pos_as_xyz
'x, y, z'
'-x, y+1/2, -z+1/2'
'-x, -y, -z'
'x, -y-1/2, z-1/2'

loop_
_atom_site_label
_atom_site_type_symbol
_atom_site_fract_x
_atom_site_fract_y
_atom_site_fract_z
_atom_site_U_iso_or_equiv
_atom_site_adp_type
_atom_site_occupancy
_atom_site_symmetry_multiplicity
_atom_site_calc_flag
_atom_site_refinement_flags
O1 O 0.1762(2) 0.53479(11) 0.29909(7) 0.0289(4) Uani 1 1 d .
O2 O -0.6020(2) 0.45055(11) 0.15510(7) 0.0246(4) Uani 1 1 d .
H2A H -0.6544 0.4573 0.1181 0.037 Uiso 1 1 calc R
O3 O -0.2146(2) 0.52536(11) -0.03439(7) 0.0246(4) Uani 1 1 d .
O4 O -0.1336(2) 0.59751(11) 0.27017(7) 0.0233(4) Uani 1 1 d .
O5 O -0.1626(3) 0.17109(12) 0.09725(7) 0.0411(5) Uani 1 1 d .
H5A H -0.1668 0.1221 0.1227 0.062 Uiso 1 1 calc R
C1 C 0.0154(4) 0.52667(17) 0.26804(10) 0.0222(6) Uani 1 1 d .
C2 C -0.0496(3) 0.44218(16) 0.22369(10) 0.0210(5) Uani 1 1 d .
H2B H -0.0134 0.3753 0.2424 0.025 Uiso 1 1 calc R
H2C H 0.0175 0.4490 0.1823 0.025 Uiso 1 1 calc R
C3 C -0.2880(3) 0.45561(16) 0.21602(10) 0.0190(5) Uani 1 1 d .
C4 C -0.3874(3) 0.41917(17) 0.15178(10) 0.0204(5) Uani 1 1 d .
C5 C -0.3041(3) 0.46507(17) 0.09177(10) 0.0197(5) Uani 1 1 d .
H5B H -0.3081 0.4200 0.0565 0.024 Uiso 1 1 calc R
C6 C -0.2266(3) 0.55584(17) 0.07871(10) 0.0185(5) Uani 1 1 d .
C7 C -0.2050(3) 0.58468(18) 0.01054(11) 0.0211(5) Uani 1 1 d .
C8 C -0.1832(4) 0.69646(17) 0.00692(10) 0.0253(6) Uani 1 1 d .
H8A H -0.2688 0.7243 -0.0292 0.030 Uiso 1 1 calc R
H8B H -0.0357 0.7162 0.0020 0.030 Uiso 1 1 calc R
C9 C -0.2630(3) 0.73381(16) 0.07084(10) 0.0218(6) Uani 1 1 d .
H9A H -0.4185 0.7286 0.0667 0.026 Uiso 1 1 calc R
C10 C -0.1934(3) 0.64906(16) 0.11936(10) 0.0193(5) Uani 1 1 d .
C11 C -0.3377(3) 0.64905(17) 0.17577(10) 0.0216(6) Uani 1 1 d .
H11A H -0.3248 0.7166 0.1960 0.026 Uiso 1 1 calc R
H11B H -0.4825 0.6439 0.1579 0.026 Uiso 1 1 calc R
C12 C -0.3160(3) 0.57112(16) 0.22863(10) 0.0198(5) Uani 1 1 d .
H12A H -0.4418 0.5783 0.2549 0.024 Uiso 1 1 calc R
C13 C -0.3866(3) 0.39847(17) 0.27084(10) 0.0254(6) Uani 1 1 d .
H13A H -0.3531 0.3262 0.2679 0.038 Uiso 1 1 calc R
H13B H -0.5384 0.4075 0.2681 0.038 Uiso 1 1 calc R
H13C H -0.3312 0.4253 0.3115 0.038 Uiso 1 1 calc R
C14 C -0.3736(3) 0.30417(17) 0.14407(10) 0.0206(5) Uani 1 1 d .
C15 C -0.5391(4) 0.24481(17) 0.14548(10) 0.0286(6) Uani 1 1 d .
H15A H -0.5253 0.1740 0.1386 0.034 Uiso 1 1 calc R
H15B H -0.6721 0.2729 0.1534 0.034 Uiso 1 1 calc R
C16 C -0.1601(4) 0.26291(16) 0.13166(11) 0.0272(6) Uani 1 1 d .
H16A H -0.0821 0.3142 0.1077 0.033 Uiso 1 1 calc R
H16B H -0.0838 0.2521 0.1729 0.033 Uiso 1 1 calc R
C17 C -0.2174(3) 0.84524(16) 0.08725(11) 0.0256(6) Uani 1 1 d .
H17A H -0.2267 0.8531 0.1343 0.031 Uiso 1 1 calc R
C18 C -0.3837(4) 0.91328(18) 0.05558(12) 0.0400(7) Uani 1 1 d .
H18A H -0.3541 0.9842 0.0665 0.060 Uiso 1 1 calc R
H18B H -0.5214 0.8946 0.0706 0.060 Uiso 1 1 calc R
H18C H -0.3825 0.9047 0.0093 0.060 Uiso 1 1 calc R
C19 C -0.0021(4) 0.88462(17) 0.06881(11) 0.0348(7) Uani 1 1 d .
H19A H 0.0154 0.9548 0.0834 0.052 Uiso 1 1 calc R
H19B H 0.0080 0.8820 0.0225 0.052 Uiso 1 1 calc R
H19C H 0.1074 0.8422 0.0888 0.052 Uiso 1 1 calc R
C20 C 0.0379(3) 0.66277(16) 0.13938(10) 0.0231(6) Uani 1 1 d .
H20A H 0.0876 0.6026 0.1627 0.035 Uiso 1 1 calc R
H20B H 0.0538 0.7226 0.1668 0.035 Uiso 1 1 calc R
H20C H 0.1198 0.6719 0.1014 0.035 Uiso 1 1 calc R

loop_
_atom_site_aniso_label
_atom_site_aniso_U_11
_atom_site_aniso_U_22
_atom_site_aniso_U_33
_atom_site_aniso_U_23
_atom_site_aniso_U_13
_atom_site_aniso_U_12
O1 0.0232(9) 0.0353(11) 0.0275(10) -0.0022(8) -0.0086(8) 0.0013(8)
O2 0.0177(9) 0.0389(10) 0.0170(8) 0.0030(8) -0.0025(7) 0.0043(8)
O3 0.0231(9) 0.0322(10) 0.0184(9) -0.0031(8) -0.0018(7) 0.0030(8)
O4 0.0239(9) 0.0281(9) 0.0174(9) -0.0035(7) -0.0055(7) 0.0049(8)
O5 0.0569(12) 0.0344(11) 0.0319(11) -0.0047(9) 0.0008(9) 0.0053(9)
C1 0.0231(14) 0.0255(15) 0.0181(13) 0.0007(11) 0.0030(11) 0.0020(12)
C2 0.0222(13) 0.0237(14) 0.0170(13) -0.0006(10) -0.0005(10) 0.0013(10)
C3 0.0162(12) 0.0259(14) 0.0147(12) -0.0016(11) -0.0004(10) 0.0027(11)
C4 0.0153(12) 0.0287(15) 0.0173(13) 0.0016(11) 0.0030(10) 0.0018(11)
C5 0.0183(13) 0.0252(14) 0.0154(12) -0.0041(11) -0.0002(10) 0.0047(11)
C6 0.0123(12) 0.0250(14) 0.0180(13) 0.0027(11) -0.0027(10) 0.0039(11)
C7 0.0118(12) 0.0284(15) 0.0230(14) -0.0009(12) -0.0001(10) 0.0030(11)
C8 0.0274(14) 0.0276(15) 0.0208(14) 0.0028(11) -0.0005(11) 0.0009(12)
C9 0.0225(13) 0.0240(15) 0.0190(13) 0.0017(11) 0.0005(11) -0.0005(11)
C10 0.0168(12) 0.0227(13) 0.0184(12) -0.0004(11) 0.0019(10) 0.0007(11)
C11 0.0200(12) 0.0270(14) 0.0179(12) -0.0023(11) -0.0001(10) 0.0026(11)
C12 0.0133(12) 0.0313(15) 0.0145(12) -0.0014(11) -0.0024(10) 0.0020(11)
C13 0.0248(13) 0.0333(15) 0.0180(13) 0.0008(11) -0.0018(11) -0.0006(12)
C14 0.0234(14) 0.0249(14) 0.0134(13) 0.0030(11) -0.0009(10) 0.0001(11)
C15 0.0304(15) 0.0312(15) 0.0243(15) 0.0044(12) 0.0001(12) -0.0021(12)
C16 0.0368(15) 0.0201(14) 0.0247(14) -0.0062(11) 0.0024(12) 0.0008(12)
C17 0.0280(14) 0.0254(15) 0.0232(14) -0.0004(12) 0.0009(11) 0.0026(12)
C18 0.0418(16) 0.0307(16) 0.0468(18) 0.0050(14) -0.0058(14) 0.0057(14)
C19 0.0413(17) 0.0311(16) 0.0316(16) 0.0011(12) -0.0018(13) -0.0035(13)
C20 0.0243(14) 0.0246(14) 0.0204(13) 0.0035(11) 0.0000(11) -0.0005(11)

loop_
_atom_type_symbol
_atom_type_description
_atom_type_scat_dispersion_real
_atom_type_scat_dispersion_imag
_atom_type_scat_source
C C 0.0033 0.0016 'International Tables Vol C Tables 4.2.6.8 and 6.1.1.4'
H H 0.0000 0.0000 'International Tables Vol C Tables 4.2.6.8 and 6.1.1.4'
O O 0.0106 0.0060 'International Tables Vol C Tables 4.2.6.8 and 6.1.1.4'

loop_
_geom_angle_atom_site_label_1
_geom_angle_atom_site_label_2
_geom_angle_atom_site_label_3
_geom_angle
C1 O4 C12 111.45(16)
O1 C1 O4 121.1(2)
O1 C1 C2 127.9(2)
O4 C1 C2 111.00(19)
C1 C2 C3 103.26(18)
C13 C3 C2 107.50(17)
C13 C3 C4 109.64(17)
C2 C3 C4 115.38(17)
C13 C3 C12 107.39(17)
C2 C3 C12 102.41(17)
C4 C3 C12 113.96(17)
O2 C4 C5 107.05(16)
O2 C4 C14 110.45(17)
C5 C4 C14 106.53(18)
O2 C4 C3 103.28(16)
C5 C4 C3 117.18(18)
C14 C4 C3 112.17(17)
C6 C5 C4 132.7(2)
C5 C6 C7 118.5(2)
C5 C6 C10 131.5(2)
C7 C6 C10 108.67(19)
O3 C7 C8 126.6(2)
O3 C7 C6 125.0(2)
C8 C7 C6 108.3(2)
C7 C8 C9 103.80(18)
C17 C9 C8 115.88(18)
C17 C9 C10 119.33(18)
C8 C9 C10 104.19(17)
C6 C10 C11 111.28(18)
C6 C10 C20 111.41(18)
C11 C10 C20 113.12(18)
C6 C10 C9 100.49(17)
C11 C10 C9 109.84(17)
C20 C10 C9 109.98(18)
C12 C11 C10 121.78(18)
O4 C12 C11 108.84(17)
O4 C12 C3 103.77(15)
C11 C12 C3 123.09(18)
C15 C14 C16 121.8(2)
C15 C14 C4 122.5(2)
C16 C14 C4 115.71(19)
O5 C16 C14 114.02(19)
C18 C17 C9 109.94(18)
C18 C17 C19 108.03(18)
C9 C17 C19 115.56(18)

loop_
_geom_bond_atom_site_label_1
_geom_bond_atom_site_label_2
_geom_bond_distance
O1 C1 1.204(2)
O2 C4 1.441(2)
O3 C7 1.227(2)
O4 C1 1.338(2)
O4 C12 1.474(2)
O5 C16 1.411(2)
C1 C2 1.502(3)
C2 C3 1.541(3)
C3 C13 1.535(3)
C3 C4 1.548(3)
C3 C12 1.559(3)
C4 C5 1.516(3)
C4 C14 1.529(3)
C5 C6 1.329(3)
C6 C7 1.496(3)
C6 C10 1.509(3)
C7 C8 1.484(3)
C8 C9 1.538(3)
C9 C17 1.536(3)
C9 C10 1.567(3)
C10 C11 1.533(3)
C10 C20 1.536(3)
C11 C12 1.517(3)
C14 C15 1.320(3)
C14 C16 1.505(3)
C17 C18 1.527(3)
C17 C19 1.538(3)
